data_7044156
loop_
_publ_author_name
'SPECKLIN, David'
'Fliedel, Christophe'
'Hild, Fr\'ed\'eric'
'Mameri, Samir'
'Karmazin, Lydia'
'Bailly, Corinne'
'Dagorne, Samuel'

_publ_section_title
;
 Mononuclear Salen-gallium complexes for iso-selective ring-opening
 polymerization (ROP) of rac-lactide
;
_journal_name_full 'Dalton Trans.'
_journal_paper_doi 10.1039/C7DT02730C
_journal_year 2017
_chemical_formula_moiety 'C42 H59 Ga N2 O3, 1.5(C7 H8 O)'
_chemical_formula_sum 'C52.5 H71 Ga N2 O4.5'
_chemical_formula_weight 871.83
_space_group_crystal_system triclinic
_space_group_IT_number 2
_space_group_name_Hall '-P 1'
_space_group_name_H-M_alt 'P -1'
_symmetry_space_group_name_Hall '-P 1'
_symmetry_space_group_name_H-M 'P -1'
_atom_sites_solution_hydrogens geom
_atom_sites_solution_primary direct
_atom_sites_solution_secondary difmap
_audit_creation_method SHELXL-2014/7
_audit_update_record
;
2017-09-06 deposited with the CCDC.
2017-09-08 downloaded from the CCDC.
;
_cell_angle_alpha 76.215(5)
_cell_angle_beta 74.526(4)
_cell_angle_gamma 85.504(5)
_cell_formula_units_Z 2
_cell_length_a 13.000(3)
_cell_length_b 13.848(3)
_cell_length_c 14.499(3)
_cell_measurement_reflns_used 6079
_cell_measurement_temperature 173(2)
_cell_measurement_theta_max 23.28
_cell_measurement_theta_min 2.36
_cell_volume 2442.8(9)
_computing_cell_refinement 'Bruker SAINT'
_computing_data_collection 'Bruker APEX2'
_computing_data_reduction 'Bruker SAINT'
_computing_molecular_graphics 'Bruker SHELXTL'
_computing_publication_material 'Bruker SHELXTL'
_computing_structure_refinement 'SHELXL-2014/7 (Sheldrick, 2014)'
_computing_structure_solution 'SHELXS-2013 (Sheldrick, 2013)'
_diffrn_ambient_temperature 173(2)
_diffrn_measured_fraction_theta_full 0.986
_diffrn_measured_fraction_theta_max 0.963
_diffrn_measurement_device_type 'Bruker APEX-II CCD'
_diffrn_measurement_method '\f and \w scans'
_diffrn_radiation_type MoK\a
_diffrn_radiation_wavelength 0.71073
_diffrn_reflns_av_R_equivalents 0.1210
_diffrn_reflns_av_unetI/netI 0.1508
_diffrn_reflns_Laue_measured_fraction_full 0.986
_diffrn_reflns_Laue_measured_fraction_max 0.963
_diffrn_reflns_limit_h_max 17
_diffrn_reflns_limit_h_min -17
_diffrn_reflns_limit_k_max 18
_diffrn_reflns_limit_k_min -18
_diffrn_reflns_limit_l_max 19
_diffrn_reflns_limit_l_min -19
_diffrn_reflns_number 41138
_diffrn_reflns_point_group_measured_fraction_full 0.986
_diffrn_reflns_point_group_measured_fraction_max 0.963
_diffrn_reflns_theta_full 25.242
_diffrn_reflns_theta_max 28.331
_diffrn_reflns_theta_min 1.496
_diffrn_source 'fine focus sealed tube'
_exptl_absorpt_coefficient_mu 0.609
_exptl_absorpt_correction_T_max 0.7456
_exptl_absorpt_correction_T_min 0.5610
_exptl_absorpt_correction_type multi-scan
_exptl_absorpt_process_details sadabs
_exptl_crystal_colour yellow
_exptl_crystal_density_diffrn 1.185
_exptl_crystal_description block
_exptl_crystal_F_000 934
_exptl_crystal_size_max 0.380
_exptl_crystal_size_mid 0.250
_exptl_crystal_size_min 0.200
_platon_squeeze_details
;
 The residual electron density was assigned to half a molecule
 of the benzyl alcohol solvent  [54/2 = 27 e per asymmetric  
 unit; half a molecule of C7H8O would give 29e].
;
_refine_diff_density_max 0.641
_refine_diff_density_min -1.237
_refine_diff_density_rms 0.097
_refine_ls_extinction_method none
_refine_ls_goodness_of_fit_ref 1.038
_refine_ls_hydrogen_treatment constr
_refine_ls_matrix_type full
_refine_ls_number_parameters 519
_refine_ls_number_reflns 11750
_refine_ls_number_restraints 0
_refine_ls_restrained_S_all 1.038
_refine_ls_R_factor_all 0.1888
_refine_ls_R_factor_gt 0.0812
_refine_ls_shift/su_max 0.001
_refine_ls_shift/su_mean 0.000
_refine_ls_structure_factor_coef Fsqd
_refine_ls_weighting_details 'w=1/[\s^2^(Fo^2^)+(0.1175P)^2^+3.2384P] where P=(Fo^2^+2Fc^2^)/3'
_refine_ls_weighting_scheme calc
_refine_ls_wR_factor_gt 0.2048
_refine_ls_wR_factor_ref 0.2651
_reflns_Friedel_coverage 0.000
_reflns_number_gt 5758
_reflns_number_total 11750
_reflns_threshold_expression 'I > 2\s(I)'
_cod_data_source_file c7dt02730c2.cif
_cod_data_source_block sdfh160802
_cod_original_formula_sum 'C52.50 H71 Ga N2 O4.50'
_cod_database_code 7044156
_shelx_shelxl_version_number 2014/7
_shelx_space_group_comment
;
The symmetry employed for this shelxl refinement is uniquely defined
by the following loop, which should always be used as a source of
symmetry information in preference to the above space-group names.
They are only intended as comments.
;
_shelx_estimated_absorpt_t_min 0.802
_shelx_estimated_absorpt_t_max 0.888
_platon_squeeze_void_probe_radius 1.20

loop_
_space_group_symop_operation_xyz
'x, y, z'
'-x, -y, -z'

loop_
_atom_site_label
_atom_site_type_symbol
_atom_site_fract_x
_atom_site_fract_y
_atom_site_fract_z
_atom_site_U_iso_or_equiv
_atom_site_adp_type
_atom_site_occupancy
_atom_site_site_symmetry_order
_atom_site_calc_flag
_atom_site_refinement_flags_posn
_atom_site_refinement_flags_adp
C1 C 1.0866(4) 0.6178(4) 0.5947(4) 0.0306(11) Uani 1 1 d . .
H1A H 1.1418 0.5647 0.5882 0.037 Uiso 1 1 calc R U
H1B H 1.0292 0.5926 0.6544 0.037 Uiso 1 1 calc R U
C2 C 1.1365(4) 0.7080(4) 0.6091(4) 0.0326(12) Uani 1 1 d . .
C3 C 1.0653(4) 0.8026(4) 0.5927(4) 0.0320(11) Uani 1 1 d . .
H3A H 1.0738 0.8461 0.6353 0.038 Uiso 1 1 calc R U
H3B H 1.0894 0.8399 0.5235 0.038 Uiso 1 1 calc R U
C4 C 1.2461(4) 0.7280(5) 0.5370(4) 0.0445(14) Uani 1 1 d . .
H4A H 1.2945 0.6719 0.5516 0.067 Uiso 1 1 calc R U
H4B H 1.2747 0.7889 0.5432 0.067 Uiso 1 1 calc R U
H4C H 1.2394 0.7361 0.4698 0.067 Uiso 1 1 calc R U
C5 C 1.1468(5) 0.6828(5) 0.7154(4) 0.0416(14) Uani 1 1 d . .
H5A H 1.0755 0.6762 0.7609 0.062 Uiso 1 1 calc R U
H5B H 1.1848 0.7360 0.7258 0.062 Uiso 1 1 calc R U
H5C H 1.1867 0.6200 0.7273 0.062 Uiso 1 1 calc R U
C6 C 1.0877(4) 0.5951(4) 0.4366(4) 0.0316(11) Uani 1 1 d . .
H6 H 1.1519 0.5586 0.4410 0.038 Uiso 1 1 calc R U
C7 C 1.0499(4) 0.5993(4) 0.3505(4) 0.0331(12) Uani 1 1 d . .
C8 C 0.9445(4) 0.6311(4) 0.3458(4) 0.0325(12) Uani 1 1 d . .
C9 C 0.9100(4) 0.6277(4) 0.2611(4) 0.0296(11) Uani 1 1 d . .
C10 C 0.9846(4) 0.5967(4) 0.1856(4) 0.0361(12) Uani 1 1 d . .
H10 H 0.9628 0.5965 0.1282 0.043 Uiso 1 1 calc R U
C11 C 1.0893(4) 0.5657(4) 0.1868(4) 0.0356(12) Uani 1 1 d . .
C12 C 1.1189(4) 0.5649(4) 0.2721(4) 0.0338(12) Uani 1 1 d . .
H12 H 1.1878 0.5403 0.2777 0.041 Uiso 1 1 calc R U
C13 C 0.7963(4) 0.6605(4) 0.2548(4) 0.0368(13) Uani 1 1 d . .
C14 C 0.7793(5) 0.7710(4) 0.2568(5) 0.0522(16) Uani 1 1 d . .
H14A H 0.7795 0.7799 0.3218 0.078 Uiso 1 1 calc R U
H14B H 0.7106 0.7941 0.2429 0.078 Uiso 1 1 calc R U
H14C H 0.8369 0.8097 0.2069 0.078 Uiso 1 1 calc R U
C15 C 0.7123(4) 0.5971(4) 0.3401(4) 0.0429(14) Uani 1 1 d . .
H15A H 0.7193 0.5277 0.3344 0.064 Uiso 1 1 calc R U
H15B H 0.6405 0.6223 0.3367 0.064 Uiso 1 1 calc R U
H15C H 0.7240 0.6013 0.4030 0.064 Uiso 1 1 calc R U
C16 C 0.7740(5) 0.6464(5) 0.1599(4) 0.0510(16) Uani 1 1 d . .
H16A H 0.8244 0.6857 0.1029 0.077 Uiso 1 1 calc R U
H16B H 0.7009 0.6687 0.1585 0.077 Uiso 1 1 calc R U
H16C H 0.7825 0.5760 0.1579 0.077 Uiso 1 1 calc R U
C17 C 1.1639(5) 0.5330(4) 0.0976(4) 0.0419(14) Uani 1 1 d . .
C18 C 1.1726(6) 0.6174(6) 0.0055(4) 0.067(2) Uani 1 1 d . .
H18A H 1.1010 0.6378 -0.0024 0.101 Uiso 1 1 calc R U
H18B H 1.2144 0.5942 -0.0523 0.101 Uiso 1 1 calc R U
H18C H 1.2080 0.6742 0.0126 0.101 Uiso 1 1 calc R U
C19 C 1.1188(5) 0.4401(5) 0.0832(5) 0.0546(17) Uani 1 1 d . .
H19A H 1.1163 0.3857 0.1411 0.082 Uiso 1 1 calc R U
H19B H 1.1647 0.4204 0.0249 0.082 Uiso 1 1 calc R U
H19C H 1.0466 0.4549 0.0744 0.082 Uiso 1 1 calc R U
C20 C 1.2767(5) 0.5055(5) 0.1126(5) 0.0538(16) Uani 1 1 d . .
H20A H 1.3214 0.4831 0.0553 0.081 Uiso 1 1 calc R U
H20B H 1.2717 0.4520 0.1716 0.081 Uiso 1 1 calc R U
H20C H 1.3086 0.5639 0.1204 0.081 Uiso 1 1 calc R U
C21 C 0.8855(4) 0.7954(4) 0.6928(4) 0.0308(11) Uani 1 1 d . .
H21 H 0.9131 0.8258 0.7332 0.037 Uiso 1 1 calc R U
C22 C 0.7738(4) 0.7730(4) 0.7245(4) 0.0339(12) Uani 1 1 d . .
C23 C 0.7243(4) 0.7266(4) 0.6715(4) 0.0338(12) Uani 1 1 d . .
C24 C 0.6136(4) 0.7042(4) 0.7100(4) 0.0394(13) Uani 1 1 d . .
C25 C 0.5613(5) 0.7306(5) 0.7975(4) 0.0449(14) Uani 1 1 d . .
H25 H 0.4874 0.7165 0.8227 0.054 Uiso 1 1 calc R U
C26 C 0.6091(5) 0.7768(5) 0.8517(4) 0.0440(14) Uani 1 1 d . .
C27 C 0.7162(4) 0.7971(4) 0.8140(4) 0.0386(13) Uani 1 1 d . .
H27 H 0.7519 0.8277 0.8485 0.046 Uiso 1 1 calc R U
C28 C 0.5551(4) 0.6526(4) 0.6556(4) 0.0411(13) Uani 1 1 d . .
C29 C 0.6079(5) 0.5514(5) 0.6444(5) 0.0522(16) Uani 1 1 d . .
H29A H 0.6825 0.5611 0.6065 0.078 Uiso 1 1 calc R U
H29B H 0.5697 0.5196 0.6099 0.078 Uiso 1 1 calc R U
H29C H 0.6051 0.5088 0.7095 0.078 Uiso 1 1 calc R U
C30 C 0.5562(5) 0.7202(5) 0.5534(5) 0.0535(17) Uani 1 1 d . .
H30A H 0.5194 0.7833 0.5617 0.080 Uiso 1 1 calc R U
H30B H 0.5196 0.6870 0.5188 0.080 Uiso 1 1 calc R U
H30C H 0.6301 0.7332 0.5150 0.080 Uiso 1 1 calc R U
C31 C 0.4370(5) 0.6333(6) 0.7127(5) 0.067(2) Uani 1 1 d . .
H31A H 0.4337 0.5883 0.7768 0.101 Uiso 1 1 calc R U
H31B H 0.4013 0.6030 0.6752 0.101 Uiso 1 1 calc R U
H31C H 0.4011 0.6964 0.7223 0.101 Uiso 1 1 calc R U
C32 C 0.5435(5) 0.7966(5) 0.9516(5) 0.0560(17) Uani 1 1 d . .
C33 C 0.4393(6) 0.8539(7) 0.9390(6) 0.090(3) Uani 1 1 d . .
H33A H 0.3983 0.8666 1.0024 0.135 Uiso 1 1 calc R U
H33B H 0.3969 0.8141 0.9156 0.135 Uiso 1 1 calc R U
H33C H 0.4569 0.9172 0.8912 0.135 Uiso 1 1 calc R U
C34 C 0.5177(7) 0.6952(6) 1.0234(5) 0.083(3) Uani 1 1 d . .
H34A H 0.5839 0.6568 1.0254 0.125 Uiso 1 1 calc R U
H34B H 0.4705 0.6588 1.0015 0.125 Uiso 1 1 calc R U
H34C H 0.4821 0.7052 1.0892 0.125 Uiso 1 1 calc R U
C35 C 0.6052(6) 0.8571(6) 0.9924(5) 0.069(2) Uani 1 1 d . .
H35A H 0.6695 0.8200 1.0042 0.103 Uiso 1 1 calc R U
H35B H 0.5604 0.8703 1.0543 0.103 Uiso 1 1 calc R U
H35C H 0.6257 0.9203 0.9450 0.103 Uiso 1 1 calc R U
C36 C 0.9227(6) 0.9359(5) 0.4284(6) 0.066(2) Uani 1 1 d . .
H36A H 0.9817 0.9813 0.3889 0.080 Uiso 1 1 calc R U
H36B H 0.9141 0.9356 0.4984 0.080 Uiso 1 1 calc R U
C37 C 0.8204(6) 0.9756(4) 0.4001(5) 0.0563(17) Uani 1 1 d . .
C38 C 0.7327(8) 0.9901(7) 0.4716(7) 0.091(3) Uani 1 1 d . .
H38 H 0.7359 0.9760 0.5382 0.109 Uiso 1 1 calc R U
C39 C 0.6410(8) 1.0245(8) 0.4477(10) 0.112(4) Uani 1 1 d . .
H39 H 0.5796 1.0317 0.4987 0.134 Uiso 1 1 calc R U
C40 C 0.6334(8) 1.0499(7) 0.3507(10) 0.100(3) Uani 1 1 d . .
H40 H 0.5680 1.0743 0.3357 0.121 Uiso 1 1 calc R U
C41 C 0.7228(9) 1.0388(7) 0.2771(9) 0.101(3) Uani 1 1 d . .
H41 H 0.7212 1.0555 0.2100 0.122 Uiso 1 1 calc R U
C42 C 0.8182(7) 1.0010(6) 0.3057(6) 0.071(2) Uani 1 1 d . .
H42 H 0.8813 0.9938 0.2565 0.085 Uiso 1 1 calc R U
C43 C 0.8293(7) 0.1635(7) 0.7998(6) 0.090(3) Uani 1 1 d . .
H43A H 0.8542 0.2330 0.7803 0.108 Uiso 1 1 calc R U
H43B H 0.8047 0.1456 0.8724 0.108 Uiso 1 1 calc R U
C44 C 0.7353(6) 0.1580(7) 0.7574(5) 0.068(2) Uani 1 1 d . .
C45 C 0.6695(7) 0.2405(6) 0.7442(5) 0.069(2) Uani 1 1 d . .
H45 H 0.6864 0.3009 0.7566 0.083 Uiso 1 1 calc R U
C46 C 0.5807(7) 0.2354(7) 0.7135(5) 0.075(2) Uani 1 1 d . .
H46 H 0.5355 0.2923 0.7046 0.090 Uiso 1 1 calc R U
C47 C 0.5550(7) 0.1472(9) 0.6950(6) 0.089(3) Uani 1 1 d . .
H47 H 0.4927 0.1427 0.6738 0.107 Uiso 1 1 calc R U
C48 C 0.6234(10) 0.0665(8) 0.7084(8) 0.105(3) Uani 1 1 d . .
H48 H 0.6080 0.0056 0.6960 0.126 Uiso 1 1 calc R U
C49 C 0.7096(9) 0.0727(7) 0.7379(7) 0.089(3) Uani 1 1 d . .
H49 H 0.7553 0.0160 0.7459 0.107 Uiso 1 1 calc R U
N1 N 1.0412(3) 0.6371(3) 0.5085(3) 0.0294(9) Uani 1 1 d . .
N2 N 0.9519(3) 0.7782(3) 0.6145(3) 0.0281(9) Uani 1 1 d . .
O1 O 0.8754(3) 0.6587(3) 0.4215(2) 0.0318(8) Uani 1 1 d . .
O2 O 0.7763(3) 0.7013(3) 0.5879(3) 0.0403(9) Uani 1 1 d . .
O3 O 0.9499(4) 0.8422(3) 0.4146(3) 0.0510(11) Uani 1 1 d . .
O4 O 0.9168(5) 0.1001(5) 0.7689(4) 0.102(2) Uani 1 1 d . .
H4 H 0.9403 0.1168 0.7075 0.152 Uiso 1 1 calc R U
Ga1 Ga 0.91239(5) 0.72680(4) 0.50731(4) 0.0329(2) Uani 1 1 d . .

loop_
_atom_site_aniso_label
_atom_site_aniso_U_11
_atom_site_aniso_U_22
_atom_site_aniso_U_33
_atom_site_aniso_U_23
_atom_site_aniso_U_13
_atom_site_aniso_U_12
C1 0.033(3) 0.031(3) 0.027(3) -0.003(2) -0.011(2) 0.003(2)
C2 0.033(3) 0.035(3) 0.029(3) -0.003(2) -0.009(2) -0.002(2)
C3 0.029(3) 0.036(3) 0.033(3) -0.011(2) -0.008(2) -0.006(2)
C4 0.032(3) 0.056(4) 0.041(3) -0.006(3) -0.008(2) -0.002(3)
C5 0.042(3) 0.053(4) 0.033(3) -0.009(3) -0.017(2) 0.000(3)
C6 0.026(3) 0.034(3) 0.034(3) -0.007(2) -0.009(2) 0.002(2)
C7 0.030(3) 0.040(3) 0.029(3) -0.005(2) -0.009(2) -0.002(2)
C8 0.042(3) 0.031(3) 0.024(3) -0.006(2) -0.007(2) -0.003(2)
C9 0.033(3) 0.030(3) 0.029(3) -0.007(2) -0.014(2) 0.003(2)
C10 0.046(3) 0.037(3) 0.027(3) -0.008(2) -0.014(2) 0.003(2)
C11 0.043(3) 0.033(3) 0.030(3) -0.005(2) -0.009(2) -0.002(2)
C12 0.025(3) 0.039(3) 0.035(3) -0.005(2) -0.007(2) -0.001(2)
C13 0.041(3) 0.041(3) 0.033(3) -0.008(2) -0.021(2) 0.009(2)
C14 0.064(4) 0.043(4) 0.054(4) -0.013(3) -0.024(3) 0.014(3)
C15 0.036(3) 0.050(4) 0.046(3) -0.012(3) -0.016(3) 0.001(3)
C16 0.053(4) 0.068(4) 0.042(3) -0.018(3) -0.026(3) 0.012(3)
C17 0.050(4) 0.047(4) 0.025(3) -0.009(2) -0.002(2) 0.001(3)
C18 0.080(5) 0.076(5) 0.028(3) 0.000(3) 0.007(3) -0.005(4)
C19 0.056(4) 0.067(5) 0.048(4) -0.031(3) -0.012(3) 0.007(3)
C20 0.043(4) 0.070(5) 0.045(4) -0.024(3) 0.004(3) 0.001(3)
C21 0.037(3) 0.032(3) 0.028(3) -0.010(2) -0.015(2) -0.001(2)
C22 0.033(3) 0.036(3) 0.034(3) -0.009(2) -0.009(2) 0.001(2)
C23 0.032(3) 0.036(3) 0.034(3) -0.009(2) -0.009(2) 0.002(2)
C24 0.032(3) 0.051(4) 0.036(3) -0.013(3) -0.008(2) 0.001(2)
C25 0.030(3) 0.055(4) 0.047(3) -0.013(3) -0.004(2) 0.000(3)
C26 0.045(4) 0.048(4) 0.038(3) -0.014(3) -0.007(3) 0.003(3)
C27 0.040(3) 0.044(3) 0.033(3) -0.009(2) -0.011(2) 0.002(2)
C28 0.033(3) 0.053(4) 0.041(3) -0.018(3) -0.011(2) 0.003(3)
C29 0.041(4) 0.056(4) 0.069(4) -0.020(3) -0.024(3) -0.007(3)
C30 0.049(4) 0.068(5) 0.053(4) -0.022(3) -0.024(3) 0.010(3)
C31 0.032(4) 0.101(6) 0.076(5) -0.040(5) -0.006(3) -0.015(3)
C32 0.053(4) 0.073(5) 0.041(3) -0.025(3) -0.001(3) -0.002(3)
C33 0.052(5) 0.133(8) 0.095(6) -0.066(6) -0.009(4) 0.029(5)
C34 0.089(6) 0.103(7) 0.046(4) -0.026(4) 0.020(4) -0.037(5)
C35 0.074(5) 0.085(6) 0.048(4) -0.033(4) 0.002(3) -0.010(4)
C36 0.094(6) 0.045(4) 0.072(5) -0.001(4) -0.050(4) -0.003(4)
C37 0.081(5) 0.027(3) 0.058(4) -0.004(3) -0.019(4) 0.003(3)
C38 0.079(7) 0.082(6) 0.093(7) -0.005(5) -0.008(5) 0.003(5)
C39 0.068(7) 0.115(9) 0.151(11) -0.032(8) -0.021(7) -0.017(6)
C40 0.074(7) 0.078(6) 0.172(11) -0.047(7) -0.063(8) 0.030(5)
C41 0.127(9) 0.088(7) 0.131(9) -0.053(6) -0.088(8) 0.032(6)
C42 0.083(6) 0.066(5) 0.072(5) -0.013(4) -0.042(4) 0.011(4)
C43 0.095(7) 0.080(6) 0.069(5) 0.008(5) 0.002(5) -0.001(5)
C44 0.059(5) 0.079(6) 0.048(4) 0.008(4) -0.004(3) -0.004(4)
C45 0.073(6) 0.076(5) 0.049(4) -0.016(4) 0.007(4) -0.014(4)
C46 0.061(5) 0.091(6) 0.060(5) -0.017(4) 0.000(4) 0.015(4)
C47 0.060(6) 0.143(10) 0.059(5) -0.016(6) -0.005(4) -0.028(6)
C48 0.128(10) 0.087(8) 0.101(8) -0.025(6) -0.021(7) -0.025(7)
C49 0.105(8) 0.067(6) 0.086(6) -0.011(5) -0.018(6) 0.006(5)
N1 0.035(2) 0.029(2) 0.024(2) -0.0056(18) -0.0069(17) -0.0039(18)
N2 0.026(2) 0.029(2) 0.031(2) -0.0060(18) -0.0106(18) -0.0011(17)
O1 0.0292(19) 0.039(2) 0.0307(18) -0.0130(16) -0.0102(15) 0.0020(15)
O2 0.032(2) 0.061(3) 0.034(2) -0.0197(19) -0.0078(16) -0.0041(17)
O3 0.075(3) 0.037(2) 0.042(2) 0.0013(19) -0.023(2) -0.009(2)
O4 0.094(4) 0.098(5) 0.070(4) 0.026(3) 0.008(3) 0.013(4)
Ga1 0.0338(3) 0.0359(4) 0.0287(3) -0.0052(2) -0.0099(2) 0.0011(2)

loop_
_atom_type_symbol
_atom_type_description
_atom_type_scat_dispersion_real
_atom_type_scat_dispersion_imag
_atom_type_scat_source
C C 0.0033 0.0016 'International Tables Vol C Tables 4.2.6.8 and 6.1.1.4'
H H 0.0000 0.0000 'International Tables Vol C Tables 4.2.6.8 and 6.1.1.4'
N N 0.0061 0.0033 'International Tables Vol C Tables 4.2.6.8 and 6.1.1.4'
O O 0.0106 0.0060 'International Tables Vol C Tables 4.2.6.8 and 6.1.1.4'
Ga Ga 0.2307 1.6083 'International Tables Vol C Tables 4.2.6.8 and 6.1.1.4'

loop_
_geom_angle_atom_site_label_1
_geom_angle_atom_site_label_2
_geom_angle_atom_site_label_3
_geom_angle
N1 C1 C2 115.2(4)
N1 C1 H1A 108.5
C2 C1 H1A 108.5
N1 C1 H1B 108.5
C2 C1 H1B 108.5
H1A C1 H1B 107.5
C4 C2 C1 110.2(5)
C4 C2 C5 110.4(4)
C1 C2 C5 106.9(4)
C4 C2 C3 108.5(4)
C1 C2 C3 111.3(4)
C5 C2 C3 109.6(4)
N2 C3 C2 111.9(4)
N2 C3 H3A 109.2
C2 C3 H3A 109.2
N2 C3 H3B 109.2
C2 C3 H3B 109.2
H3A C3 H3B 107.9
C2 C4 H4A 109.5
C2 C4 H4B 109.5
H4A C4 H4B 109.5
C2 C4 H4C 109.5
H4A C4 H4C 109.5
H4B C4 H4C 109.5
C2 C5 H5A 109.5
C2 C5 H5B 109.5
H5A C5 H5B 109.5
C2 C5 H5C 109.5
H5A C5 H5C 109.5
H5B C5 H5C 109.5
N1 C6 C7 125.5(5)
N1 C6 H6 117.3
C7 C6 H6 117.3
C12 C7 C8 119.8(4)
C12 C7 C6 117.9(4)
C8 C7 C6 122.2(5)
O1 C8 C7 121.0(4)
O1 C8 C9 119.4(4)
C7 C8 C9 119.5(5)
C10 C9 C8 116.8(4)
C10 C9 C13 122.7(4)
C8 C9 C13 120.4(4)
C9 C10 C11 125.6(5)
C9 C10 H10 117.2
C11 C10 H10 117.2
C12 C11 C10 116.3(5)
C12 C11 C17 123.6(5)
C10 C11 C17 120.2(5)
C11 C12 C7 121.9(5)
C11 C12 H12 119.0
C7 C12 H12 119.0
C9 C13 C14 109.8(5)
C9 C13 C16 112.0(4)
C14 C13 C16 108.0(4)
C9 C13 C15 111.2(4)
C14 C13 C15 110.1(5)
C16 C13 C15 105.6(5)
C13 C14 H14A 109.5
C13 C14 H14B 109.5
H14A C14 H14B 109.5
C13 C14 H14C 109.5
H14A C14 H14C 109.5
H14B C14 H14C 109.5
C13 C15 H15A 109.5
C13 C15 H15B 109.5
H15A C15 H15B 109.5
C13 C15 H15C 109.5
H15A C15 H15C 109.5
H15B C15 H15C 109.5
C13 C16 H16A 109.5
C13 C16 H16B 109.5
H16A C16 H16B 109.5
C13 C16 H16C 109.5
H16A C16 H16C 109.5
H16B C16 H16C 109.5
C19 C17 C18 109.9(5)
C19 C17 C11 109.2(5)
C18 C17 C11 109.5(5)
C19 C17 C20 107.4(5)
C18 C17 C20 109.0(5)
C11 C17 C20 111.7(5)
C17 C18 H18A 109.5
C17 C18 H18B 109.5
H18A C18 H18B 109.5
C17 C18 H18C 109.5
H18A C18 H18C 109.5
H18B C18 H18C 109.5
C17 C19 H19A 109.5
C17 C19 H19B 109.5
H19A C19 H19B 109.5
C17 C19 H19C 109.5
H19A C19 H19C 109.5
H19B C19 H19C 109.5
C17 C20 H20A 109.5
C17 C20 H20B 109.5
H20A C20 H20B 109.5
C17 C20 H20C 109.5
H20A C20 H20C 109.5
H20B C20 H20C 109.5
N2 C21 C22 126.1(5)
N2 C21 H21 116.9
C22 C21 H21 116.9
C23 C22 C27 121.4(5)
C23 C22 C21 122.1(5)
C27 C22 C21 116.5(5)
O2 C23 C22 123.1(5)
O2 C23 C24 118.5(5)
C22 C23 C24 118.3(5)
C25 C24 C23 117.5(5)
C25 C24 C28 121.8(5)
C23 C24 C28 120.7(5)
C24 C25 C26 125.1(5)
C24 C25 H25 117.5
C26 C25 H25 117.5
C27 C26 C25 116.7(5)
C27 C26 C32 123.2(5)
C25 C26 C32 120.0(5)
C26 C27 C22 120.9(5)
C26 C27 H27 119.5
C22 C27 H27 119.5
C29 C28 C24 110.6(4)
C29 C28 C31 107.3(5)
C24 C28 C31 111.3(5)
C29 C28 C30 110.3(5)
C24 C28 C30 109.7(5)
C31 C28 C30 107.5(5)
C28 C29 H29A 109.5
C28 C29 H29B 109.5
H29A C29 H29B 109.5
C28 C29 H29C 109.5
H29A C29 H29C 109.5
H29B C29 H29C 109.5
C28 C30 H30A 109.5
C28 C30 H30B 109.5
H30A C30 H30B 109.5
C28 C30 H30C 109.5
H30A C30 H30C 109.5
H30B C30 H30C 109.5
C28 C31 H31A 109.5
C28 C31 H31B 109.5
H31A C31 H31B 109.5
C28 C31 H31C 109.5
H31A C31 H31C 109.5
H31B C31 H31C 109.5
C35 C32 C34 109.1(6)
C35 C32 C33 108.6(6)
C34 C32 C33 110.3(7)
C35 C32 C26 111.7(5)
C34 C32 C26 107.5(5)
C33 C32 C26 109.7(5)
C32 C33 H33A 109.5
C32 C33 H33B 109.5
H33A C33 H33B 109.5
C32 C33 H33C 109.5
H33A C33 H33C 109.5
H33B C33 H33C 109.5
C32 C34 H34A 109.5
C32 C34 H34B 109.5
H34A C34 H34B 109.5
C32 C34 H34C 109.5
H34A C34 H34C 109.5
H34B C34 H34C 109.5
C32 C35 H35A 109.5
C32 C35 H35B 109.5
H35A C35 H35B 109.5
C32 C35 H35C 109.5
H35A C35 H35C 109.5
H35B C35 H35C 109.5
O3 C36 C37 113.3(6)
O3 C36 H36A 108.9
C37 C36 H36A 108.9
O3 C36 H36B 108.9
C37 C36 H36B 108.9
H36A C36 H36B 107.7
C42 C37 C38 120.3(8)
C42 C37 C36 120.5(7)
C38 C37 C36 119.1(7)
C39 C38 C37 119.8(10)
C39 C38 H38 120.1
C37 C38 H38 120.1
C38 C39 C40 122.2(11)
C38 C39 H39 118.9
C40 C39 H39 118.9
C41 C40 C39 118.6(8)
C41 C40 H40 120.7
C39 C40 H40 120.7
C40 C41 C42 117.4(9)
C40 C41 H41 121.3
C42 C41 H41 121.3
C37 C42 C41 121.6(9)
C37 C42 H42 119.2
C41 C42 H42 119.2
O4 C43 C44 113.7(8)
O4 C43 H43A 108.8
C44 C43 H43A 108.8
O4 C43 H43B 108.8
C44 C43 H43B 108.8
H43A C43 H43B 107.7
C49 C44 C45 118.7(8)
C49 C44 C43 122.4(8)
C45 C44 C43 118.7(8)
C46 C45 C44 120.0(8)
C46 C45 H45 120.0
C44 C45 H45 120.0
C45 C46 C47 120.6(8)
C45 C46 H46 119.7
C47 C46 H46 119.7
C48 C47 C46 117.6(9)
C48 C47 H47 121.2
C46 C47 H47 121.2
C49 C48 C47 121.2(10)
C49 C48 H48 119.4
C47 C48 H48 119.4
C48 C49 C44 122.0(10)
C48 C49 H49 119.0
C44 C49 H49 119.0
C6 N1 C1 118.0(4)
C6 N1 Ga1 123.1(3)
C1 N1 Ga1 118.9(3)
C21 N2 C3 120.1(4)
C21 N2 Ga1 125.4(3)
C3 N2 Ga1 114.3(3)
C8 O1 Ga1 124.7(3)
C23 O2 Ga1 132.7(3)
C36 O3 Ga1 125.5(4)
C43 O4 H4 109.5
O3 Ga1 O2 123.95(19)
O3 Ga1 O1 95.41(17)
O2 Ga1 O1 87.49(15)
O3 Ga1 N1 109.45(18)
O2 Ga1 N1 126.58(17)
O1 Ga1 N1 88.86(15)
O3 Ga1 N2 93.46(17)
O2 Ga1 N2 89.47(16)
O1 Ga1 N2 170.83(15)
N1 Ga1 N2 86.01(16)

loop_
_geom_bond_atom_site_label_1
_geom_bond_atom_site_label_2
_geom_bond_distance
C1 N1 1.480(6)
C1 C2 1.532(7)
C1 H1A 0.9900
C1 H1B 0.9900
C2 C4 1.526(7)
C2 C5 1.537(7)
C2 C3 1.552(7)
C3 N2 1.472(6)
C3 H3A 0.9900
C3 H3B 0.9900
C4 H4A 0.9800
C4 H4B 0.9800
C4 H4C 0.9800
C5 H5A 0.9800
C5 H5B 0.9800
C5 H5C 0.9800
C6 N1 1.298(6)
C6 C7 1.446(7)
C6 H6 0.9500
C7 C12 1.404(7)
C7 C8 1.420(7)
C8 O1 1.333(6)
C8 C9 1.427(7)
C9 C10 1.383(7)
C9 C13 1.532(7)
C10 C11 1.398(7)
C10 H10 0.9500
C11 C12 1.388(7)
C11 C17 1.536(7)
C12 H12 0.9500
C13 C14 1.535(8)
C13 C16 1.538(7)
C13 C15 1.551(8)
C14 H14A 0.9800
C14 H14B 0.9800
C14 H14C 0.9800
C15 H15A 0.9800
C15 H15B 0.9800
C15 H15C 0.9800
C16 H16A 0.9800
C16 H16B 0.9800
C16 H16C 0.9800
C17 C19 1.534(9)
C17 C18 1.536(8)
C17 C20 1.544(8)
C18 H18A 0.9800
C18 H18B 0.9800
C18 H18C 0.9800
C19 H19A 0.9800
C19 H19B 0.9800
C19 H19C 0.9800
C20 H20A 0.9800
C20 H20B 0.9800
C20 H20C 0.9800
C21 N2 1.291(6)
C21 C22 1.437(7)
C21 H21 0.9500
C22 C23 1.407(7)
C22 C27 1.416(7)
C23 O2 1.333(6)
C23 C24 1.429(7)
C24 C25 1.388(8)
C24 C28 1.545(8)
C25 C26 1.405(8)
C25 H25 0.9500
C26 C27 1.378(8)
C26 C32 1.547(8)
C27 H27 0.9500
C28 C29 1.536(8)
C28 C31 1.548(8)
C28 C30 1.550(8)
C29 H29A 0.9800
C29 H29B 0.9800
C29 H29C 0.9800
C30 H30A 0.9800
C30 H30B 0.9800
C30 H30C 0.9800
C31 H31A 0.9800
C31 H31B 0.9800
C31 H31C 0.9800
C32 C35 1.514(9)
C32 C34 1.536(10)
C32 C33 1.546(10)
C33 H33A 0.9800
C33 H33B 0.9800
C33 H33C 0.9800
C34 H34A 0.9800
C34 H34B 0.9800
C34 H34C 0.9800
C35 H35A 0.9800
C35 H35B 0.9800
C35 H35C 0.9800
C36 O3 1.364(8)
C36 C37 1.520(9)
C36 H36A 0.9900
C36 H36B 0.9900
C37 C42 1.337(9)
C37 C38 1.359(11)
C38 C39 1.349(13)
C38 H38 0.9500
C39 C40 1.394(14)
C39 H39 0.9500
C40 C41 1.380(14)
C40 H40 0.9500
C41 C42 1.432(11)
C41 H41 0.9500
C42 H42 0.9500
C43 O4 1.423(10)
C43 C44 1.523(12)
C43 H43A 0.9900
C43 H43B 0.9900
C44 C49 1.362(12)
C44 C45 1.380(11)
C45 C46 1.356(11)
C45 H45 0.9500
C46 C47 1.394(12)
C46 H46 0.9500
C47 C48 1.382(14)
C47 H47 0.9500
C48 C49 1.318(13)
C48 H48 0.9500
C49 H49 0.9500
N1 Ga1 2.007(4)
N2 Ga1 2.048(4)
O1 Ga1 1.903(3)
O2 Ga1 1.849(4)
O3 Ga1 1.830(4)
O4 H4 0.8400

loop_
_geom_hbond_atom_site_label_D
_geom_hbond_atom_site_label_H
_geom_hbond_atom_site_label_A
_geom_hbond_distance_DH
_geom_hbond_distance_HA
_geom_hbond_distance_DA
_geom_hbond_angle_DHA
_geom_hbond_site_symmetry_A
O4 H4 O3 0.84 1.95 2.732(7) 154.8 2_766

loop_
_geom_torsion_atom_site_label_1
_geom_torsion_atom_site_label_2
_geom_torsion_atom_site_label_3
_geom_torsion_atom_site_label_4
_geom_torsion
N1 C1 C2 C4 -77.0(5)
N1 C1 C2 C5 163.0(4)
N1 C1 C2 C3 43.4(6)
C4 C2 C3 N2 148.9(4)
C1 C2 C3 N2 27.5(6)
C5 C2 C3 N2 -90.6(5)
N1 C6 C7 C12 169.0(5)
N1 C6 C7 C8 -14.8(8)
C12 C7 C8 O1 176.0(5)
C6 C7 C8 O1 -0.1(8)
C12 C7 C8 C9 0.0(8)
C6 C7 C8 C9 -176.1(5)
O1 C8 C9 C10 -178.7(5)
C7 C8 C9 C10 -2.6(7)
O1 C8 C9 C13 3.2(7)
C7 C8 C9 C13 179.3(5)
C8 C9 C10 C11 2.1(8)
C13 C9 C10 C11 -179.8(5)
C9 C10 C11 C12 1.2(8)
C9 C10 C11 C17 179.9(5)
C10 C11 C12 C7 -4.0(8)
C17 C11 C12 C7 177.3(5)
C8 C7 C12 C11 3.5(8)
C6 C7 C12 C11 179.8(5)
C10 C9 C13 C14 -115.4(6)
C8 C9 C13 C14 62.6(6)
C10 C9 C13 C16 4.6(7)
C8 C9 C13 C16 -177.4(5)
C10 C9 C13 C15 122.5(5)
C8 C9 C13 C15 -59.5(6)
C12 C11 C17 C19 115.2(6)
C10 C11 C17 C19 -63.5(6)
C12 C11 C17 C18 -124.3(6)
C10 C11 C17 C18 57.0(7)
C12 C11 C17 C20 -3.4(8)
C10 C11 C17 C20 177.9(5)
N2 C21 C22 C23 1.1(8)
N2 C21 C22 C27 179.0(5)
C27 C22 C23 O2 -178.8(5)
C21 C22 C23 O2 -1.0(8)
C27 C22 C23 C24 0.1(8)
C21 C22 C23 C24 178.0(5)
O2 C23 C24 C25 179.6(5)
C22 C23 C24 C25 0.6(8)
O2 C23 C24 C28 -0.5(8)
C22 C23 C24 C28 -179.6(5)
C23 C24 C25 C26 -0.7(9)
C28 C24 C25 C26 179.4(5)
C24 C25 C26 C27 0.2(9)
C24 C25 C26 C32 -176.2(6)
C25 C26 C27 C22 0.6(8)
C32 C26 C27 C22 176.8(5)
C23 C22 C27 C26 -0.7(8)
C21 C22 C27 C26 -178.7(5)
C25 C24 C28 C29 -121.0(6)
C23 C24 C28 C29 59.1(7)
C25 C24 C28 C31 -1.8(8)
C23 C24 C28 C31 178.4(5)
C25 C24 C28 C30 117.1(6)
C23 C24 C28 C30 -62.8(7)
C27 C26 C32 C35 10.4(9)
C25 C26 C32 C35 -173.4(6)
C27 C26 C32 C34 -109.2(7)
C25 C26 C32 C34 66.9(8)
C27 C26 C32 C33 130.9(7)
C25 C26 C32 C33 -53.0(8)
O3 C36 C37 C42 -71.2(9)
O3 C36 C37 C38 112.3(8)
C42 C37 C38 C39 4.0(13)
C36 C37 C38 C39 -179.4(8)
C37 C38 C39 C40 -2.5(16)
C38 C39 C40 C41 0.3(16)
C39 C40 C41 C42 0.3(14)
C38 C37 C42 C41 -3.4(12)
C36 C37 C42 C41 -179.9(7)
C40 C41 C42 C37 1.2(13)
O4 C43 C44 C49 32.7(11)
O4 C43 C44 C45 -151.7(7)
C49 C44 C45 C46 0.7(11)
C43 C44 C45 C46 -175.1(7)
C44 C45 C46 C47 -0.1(11)
C45 C46 C47 C48 -0.4(12)
C46 C47 C48 C49 0.2(15)
C47 C48 C49 C44 0.5(16)
C45 C44 C49 C48 -1.0(13)
C43 C44 C49 C48 174.7(9)
C7 C6 N1 C1 175.0(5)
C7 C6 N1 Ga1 -5.5(7)
C2 C1 N1 C6 112.6(5)
C2 C1 N1 Ga1 -67.0(5)
C22 C21 N2 C3 -178.2(5)
C22 C21 N2 Ga1 6.5(7)
C2 C3 N2 C21 107.2(5)
C2 C3 N2 Ga1 -77.0(4)
C7 C8 O1 Ga1 35.3(6)
C9 C8 O1 Ga1 -148.7(4)
C22 C23 O2 Ga1 -8.3(8)
C24 C23 O2 Ga1 172.8(4)
C37 C36 O3 Ga1 -92.5(6)
C36 O3 Ga1 O2 45.7(5)
C36 O3 Ga1 O1 136.3(5)
C36 O3 Ga1 N1 -133.0(5)
C36 O3 Ga1 N2 -46.0(5)
C23 O2 Ga1 O3 -82.2(5)
C23 O2 Ga1 O1 -177.0(5)
C23 O2 Ga1 N1 96.3(5)
C23 O2 Ga1 N2 11.7(5)

loop_
_platon_squeeze_void_nr
_platon_squeeze_void_average_x
_platon_squeeze_void_average_y
_platon_squeeze_void_average_z
_platon_squeeze_void_volume
_platon_squeeze_void_count_electrons
_platon_squeeze_void_content
1 0.000 0.000 0.000 225 54 ' '
